data_7217218
loop_
_publ_author_name
'Safarifard, Vahid'
'Morsali, Ali'

_publ_section_title
;
 Influence of an amine group on the highly efficient reversible adsorption
 of iodine in two novel isoreticular interpenetrated pillared-layer
 microporous metal--organic frameworks
;
_journal_issue 37
_journal_name_full CrystEngComm
_journal_page_first 8660
_journal_paper_doi 10.1039/C4CE01331J
_journal_volume 16
_journal_year 2014
_chemical_formula_sum 'C30 H22 N4 O8 Zn2'
_chemical_formula_weight 697.26
_chemical_name_systematic
;
 ?
;
_space_group_IT_number 15
_symmetry_cell_setting monoclinic
_symmetry_space_group_name_Hall '-C 2yc'
_symmetry_space_group_name_H-M 'C 1 2/c 1'
_atom_sites_solution_hydrogens geom
_atom_sites_solution_primary direct
_atom_sites_solution_secondary difmap
_audit_creation_method SHELXL-97
_cell_angle_alpha 90.00
_cell_angle_beta 94.930(9)
_cell_angle_gamma 90.00
_cell_formula_units_Z 8
_cell_length_a 16.2326(19)
_cell_length_b 14.5987(19)
_cell_length_c 36.175(4)
_cell_measurement_temperature 298(2)
_cell_volume 8540.9(18)
_computing_cell_refinement 'SAINT (Bruker, 2007)'
_computing_data_collection 'APEX2 (Bruker, 2007)'
_computing_data_reduction 'SAINT (Bruker, 2007)'
_computing_molecular_graphics 'XPW (Siemens, 1996)'
_computing_publication_material 'SHELXTL (Sheldrick, 2008)'
_computing_structure_refinement 'SHELXL97 (Sheldrick, 2008)'
_computing_structure_solution 'SHELXS97 (Sheldrick, 2008)'
_diffrn_ambient_temperature 298(2)
_diffrn_measured_fraction_theta_full 0.983
_diffrn_measured_fraction_theta_max 0.983
_diffrn_measurement_device_type 'Bruker APEX-II CCD'
_diffrn_measurement_method '\f and \w scans'
_diffrn_radiation_monochromator graphite
_diffrn_radiation_source 'fine-focus sealed tube'
_diffrn_radiation_type MoK\a
_diffrn_radiation_wavelength 0.71073
_diffrn_reflns_av_R_equivalents 0.1976
_diffrn_reflns_av_sigmaI/netI 0.0863
_diffrn_reflns_limit_h_max 17
_diffrn_reflns_limit_h_min -17
_diffrn_reflns_limit_k_max 15
_diffrn_reflns_limit_k_min -15
_diffrn_reflns_limit_l_max 38
_diffrn_reflns_limit_l_min -38
_diffrn_reflns_number 74005
_diffrn_reflns_theta_full 22.21
_diffrn_reflns_theta_max 22.21
_diffrn_reflns_theta_min 1.99
_exptl_absorpt_coefficient_mu 1.163
_exptl_absorpt_correction_T_max 0.7419
_exptl_absorpt_correction_T_min 0.6221
_exptl_absorpt_correction_type multi-scan
_exptl_absorpt_process_details 'SADABS; Bruker, 2008'
_exptl_crystal_density_diffrn 1.084
_exptl_crystal_density_method 'not measured'
_exptl_crystal_description irregular
_exptl_crystal_F_000 2832
_exptl_crystal_size_max 0.23
_exptl_crystal_size_mid 0.21
_exptl_crystal_size_min 0.17
_refine_diff_density_max 0.973
_refine_diff_density_min -0.839
_refine_diff_density_rms 0.202
_refine_ls_extinction_method none
_refine_ls_goodness_of_fit_ref 1.126
_refine_ls_hydrogen_treatment constr
_refine_ls_matrix_type full
_refine_ls_number_parameters 398
_refine_ls_number_reflns 5295
_refine_ls_number_restraints 0
_refine_ls_restrained_S_all 1.126
_refine_ls_R_factor_all 0.1355
_refine_ls_R_factor_gt 0.0973
_refine_ls_shift/su_max 0.002
_refine_ls_shift/su_mean 0.000
_refine_ls_structure_factor_coef Fsqd
_refine_ls_weighting_details 'calc w=1/[\s^2^(Fo^2^)+(0.1414P)^2^+139.8206P] where P=(Fo^2^+2Fc^2^)/3'
_refine_ls_weighting_scheme calc
_refine_ls_wR_factor_gt 0.2692
_refine_ls_wR_factor_ref 0.2957
_reflns_number_gt 3430
_reflns_number_total 5295
_reflns_threshold_expression >2\s(I)
_cod_data_source_file c4ce01331j2.cif
_cod_data_source_block v70_c2c
_cod_depositor_comments
;
The following automatic conversions were performed:

'_symmetry_cell_setting' value 'Monoclinic' changed to 'monoclinic'
according to
/usr/data/users/saulius/crontab/automatic-downloads/rss-feeds/RSC/lib/dictionaries/cif_core.dic
dictionary named 'cif_core.dic' version 2.4.2 from 2011-04-26.

Automatic conversion script
Id: cif_fix_values 2281 2013-09-26 08:29:07Z andrius 

 Adding full bibliography for 7217218--7217219.cif.
;
_cod_original_sg_symbol_Hall '-C 2yc '
_cod_original_sg_symbol_H-M 'C2/c  '
_cod_database_code 7217218

loop_
_symmetry_equiv_pos_as_xyz
'x, y, z'
'-x, y, -z+1/2'
'x+1/2, y+1/2, z'
'-x+1/2, y+1/2, -z+1/2'
'-x, -y, -z'
'x, -y, z-1/2'
'-x+1/2, -y+1/2, -z'
'x+1/2, -y+1/2, z-1/2'

loop_
_atom_site_label
_atom_site_type_symbol
_atom_site_fract_x
_atom_site_fract_y
_atom_site_fract_z
_atom_site_U_iso_or_equiv
_atom_site_adp_type
_atom_site_occupancy
_atom_site_symmetry_multiplicity
_atom_site_calc_flag
_atom_site_refinement_flags
C5 C 0.7714(18) 0.484(3) 0.1980(6) 0.194(17) Uani 1 1 d .
H5 H 0.7316 0.5195 0.1849 0.232 Uiso 1 1 calc R
C1 C 0.8634(16) 0.3814(19) 0.1984(5) 0.145(12) Uani 1 1 d .
H1 H 0.8922 0.3371 0.1863 0.174 Uiso 1 1 calc R
C4 C 0.7717(18) 0.484(2) 0.2357(5) 0.170(14) Uani 1 1 d .
H4 H 0.7279 0.5097 0.2470 0.204 Uiso 1 1 calc R
C2 C 0.8699(19) 0.381(2) 0.2372(5) 0.183(16) Uani 1 1 d .
H2 H 0.8985 0.3337 0.2497 0.220 Uiso 1 1 calc R
Zn1 Zn 0.80850(7) 0.43892(9) 0.12289(3) 0.0222(4) Uani 1 1 d .
Zn2 Zn 0.79306(7) 0.43964(9) 0.04038(3) 0.0222(4) Uani 1 1 d .
O5 O 0.8830(5) 0.5333(6) 0.0489(2) 0.046(2) Uani 1 1 d .
N1 N 0.7780(5) 0.4442(7) -0.0158(2) 0.028(2) Uani 1 1 d .
N2 N 0.8204(6) 0.4387(7) 0.1790(2) 0.035(2) Uani 1 1 d .
O4 O 0.7094(5) 0.5371(6) 0.0542(2) 0.048(2) Uani 1 1 d .
O8 O 0.7061(5) 0.3438(6) 0.0490(2) 0.045(2) Uani 1 1 d .
O3 O 0.7221(6) 0.5407(6) 0.1155(2) 0.054(3) Uani 1 1 d .
O2 O 0.8916(5) 0.3390(6) 0.1128(2) 0.049(2) Uani 1 1 d .
O7 O 0.7157(5) 0.3474(6) 0.1107(2) 0.048(2) Uani 1 1 d .
C9 C 0.9870(7) 0.2540(8) 0.0834(3) 0.034(3) Uani 1 1 d .
O6 O 0.8952(6) 0.5329(6) 0.1112(3) 0.052(2) Uani 1 1 d .
O1 O 0.8846(5) 0.3429(6) 0.0524(2) 0.052(2) Uani 1 1 d .
C20 C 1.1138(6) 0.7521(8) 0.0796(3) 0.031(3) Uani 1 1 d .
C13 C 0.6214(8) 0.6332(9) 0.0848(3) 0.040(3) Uani 1 1 d .
C16 C 0.9146(7) 0.5588(8) 0.0802(3) 0.036(3) Uani 1 1 d .
C17 C 0.9857(7) 0.6285(8) 0.0798(3) 0.031(3) Uani 1 1 d .
C12 C 0.6889(7) 0.5653(8) 0.0847(3) 0.034(3) Uani 1 1 d .
C25 C 0.7630(9) 0.4493(9) -0.0935(3) 0.045(3) Uani 1 1 d .
C3 C 0.8367(11) 0.4461(12) 0.2566(4) 0.069(5) Uani 1 1 d .
C21 C 1.0798(7) 0.7163(8) 0.0472(3) 0.038(3) Uani 1 1 d .
H21 H 1.0997 0.7342 0.0249 0.046 Uiso 1 1 calc R
C22 C 1.0163(7) 0.6539(9) 0.0470(3) 0.040(3) Uani 1 1 d .
H22 H 0.9940 0.6288 0.0247 0.049 Uiso 1 1 calc R
C18 C 1.0220(7) 0.6640(9) 0.1126(3) 0.039(3) Uani 1 1 d .
H18 H 1.0032 0.6458 0.1351 0.046 Uiso 1 1 calc R
C8 C 0.9158(7) 0.3173(8) 0.0829(3) 0.031(3) Uani 1 1 d .
C19 C 1.0843(8) 0.7247(9) 0.1124(3) 0.043(3) Uani 1 1 d .
H19 H 1.1077 0.7486 0.1347 0.052 Uiso 1 1 calc R
C24 C 0.8131(9) 0.5101(10) -0.0734(3) 0.051(4) Uani 1 1 d .
H24 H 0.8427 0.5539 -0.0855 0.062 Uiso 1 1 calc R
C10 C 1.0183(9) 0.2123(12) 0.1159(4) 0.069(5) Uani 1 1 d .
H10 H 0.9939 0.2237 0.1378 0.083 Uiso 1 1 calc R
N3 N 0.7931(10) 0.5119(11) -0.1490(3) 0.077(4) Uani 1 1 d .
C15 C 0.5882(13) 0.6771(16) 0.0530(4) 0.119(9) Uani 1 1 d .
H15 H 0.6116 0.6659 0.0309 0.142 Uiso 1 1 calc R
C28 C 0.7571(10) 0.4489(11) -0.1351(3) 0.055(4) Uani 1 1 d .
C26 C 0.7192(9) 0.3852(10) -0.0735(3) 0.050(4) Uani 1 1 d .
H26 H 0.6837 0.3434 -0.0860 0.061 Uiso 1 1 calc R
N4 N 0.7843(11) 0.4833(12) 0.3125(3) 0.093(5) Uani 1 1 d .
C30 C 0.6839(7) 0.3196(8) 0.0797(3) 0.032(3) Uani 1 1 d .
C11 C 1.0240(11) 0.2351(14) 0.0527(4) 0.099(8) Uani 1 1 d .
H11 H 1.0048 0.2628 0.0304 0.118 Uiso 1 1 calc R
C14 C 0.5843(10) 0.6550(11) 0.1163(3) 0.068(5) Uani 1 1 d .
H14 H 0.6050 0.6296 0.1388 0.081 Uiso 1 1 calc R
C23 C 0.8195(9) 0.5060(10) -0.0345(3) 0.051(4) Uani 1 1 d .
H23 H 0.8538 0.5476 -0.0212 0.061 Uiso 1 1 calc R
C27 C 0.7294(8) 0.3853(9) -0.0354(3) 0.044(3) Uani 1 1 d .
H27 H 0.7009 0.3419 -0.0227 0.053 Uiso 1 1 calc R
C6 C 0.8453(14) 0.4551(15) 0.2980(4) 0.095(7) Uani 1 1 d .
C29 C 0.7108(14) 0.3790(14) -0.1559(4) 0.099(7) Uani 1 1 d .
H29A H 0.7137 0.3895 -0.1820 0.149 Uiso 1 1 calc R
H29B H 0.6541 0.3811 -0.1503 0.149 Uiso 1 1 calc R
H29C H 0.7337 0.3200 -0.1494 0.149 Uiso 1 1 calc R
C7 C 0.921(2) 0.428(4) 0.3173(7) 0.37(4) Uani 1 1 d .
H7A H 0.9176 0.4371 0.3434 0.558 Uiso 1 1 calc R
H7B H 0.9650 0.4648 0.3091 0.558 Uiso 1 1 calc R
H7C H 0.9310 0.3648 0.3125 0.558 Uiso 1 1 calc R

loop_
_atom_site_aniso_label
_atom_site_aniso_U_11
_atom_site_aniso_U_22
_atom_site_aniso_U_33
_atom_site_aniso_U_23
_atom_site_aniso_U_13
_atom_site_aniso_U_12
C5 0.19(3) 0.33(4) 0.055(14) -0.009(19) -0.027(15) 0.16(3)
C1 0.18(2) 0.21(3) 0.045(11) -0.017(14) -0.013(12) 0.13(2)
C4 0.17(3) 0.29(4) 0.046(13) -0.017(17) 0.015(14) 0.09(3)
C2 0.26(4) 0.25(3) 0.034(11) 0.011(15) -0.001(15) 0.16(3)
Zn1 0.0220(7) 0.0274(8) 0.0175(7) 0.0005(5) 0.0029(5) 0.0016(6)
Zn2 0.0222(7) 0.0271(8) 0.0174(7) 0.0009(5) 0.0025(5) -0.0003(6)
O5 0.045(5) 0.064(6) 0.030(5) -0.003(4) -0.002(4) -0.025(5)
N1 0.030(5) 0.037(5) 0.019(5) 0.004(4) 0.006(4) 0.000(5)
N2 0.036(5) 0.050(6) 0.020(5) -0.001(5) 0.001(4) 0.011(6)
O4 0.046(5) 0.053(6) 0.044(5) -0.004(4) 0.008(4) 0.025(5)
O8 0.041(5) 0.065(6) 0.029(5) 0.004(4) 0.004(4) -0.029(5)
O3 0.054(6) 0.059(6) 0.049(6) 0.002(5) 0.001(5) 0.029(5)
O2 0.047(5) 0.053(6) 0.048(6) -0.001(4) 0.009(4) 0.024(5)
O7 0.044(5) 0.058(6) 0.042(5) 0.002(4) 0.003(4) -0.027(5)
C9 0.027(6) 0.041(7) 0.034(7) 0.000(5) 0.003(5) 0.010(6)
O6 0.048(6) 0.055(6) 0.054(6) 0.009(5) 0.009(4) -0.026(5)
O1 0.047(5) 0.058(6) 0.052(6) 0.001(5) 0.003(4) 0.030(5)
C20 0.021(6) 0.039(7) 0.033(7) 0.003(5) 0.002(5) -0.005(6)
C13 0.041(7) 0.045(7) 0.032(7) 0.001(6) 0.002(6) 0.018(7)
C16 0.028(6) 0.035(7) 0.046(8) 0.011(6) 0.008(6) 0.013(6)
C17 0.034(6) 0.030(6) 0.031(6) 0.004(5) 0.009(5) -0.010(6)
C12 0.035(7) 0.032(7) 0.034(7) 0.005(6) 0.001(6) 0.015(6)
C25 0.063(9) 0.052(8) 0.021(6) -0.001(6) 0.005(6) 0.000(8)
C3 0.089(12) 0.095(12) 0.023(7) -0.006(8) 0.014(8) 0.034(11)
C21 0.041(7) 0.041(7) 0.033(7) 0.002(6) 0.010(5) -0.019(6)
C22 0.037(7) 0.043(8) 0.040(7) 0.001(6) -0.001(6) -0.009(6)
C18 0.048(7) 0.055(8) 0.014(6) -0.003(5) 0.009(5) -0.020(7)
C8 0.026(6) 0.034(7) 0.033(7) 0.002(6) 0.002(5) 0.015(6)
C19 0.045(8) 0.054(8) 0.030(7) -0.007(6) 0.007(6) -0.028(7)
C24 0.068(9) 0.060(9) 0.025(7) 0.009(6) 0.003(6) -0.027(8)
C10 0.063(10) 0.097(13) 0.049(9) -0.007(8) 0.018(7) 0.038(10)
N3 0.116(12) 0.092(10) 0.026(7) -0.001(7) 0.013(7) -0.024(10)
C15 0.137(17) 0.18(2) 0.045(10) 0.024(11) 0.031(10) 0.132(17)
C28 0.082(11) 0.066(10) 0.016(7) 0.005(7) 0.006(7) -0.010(9)
C26 0.067(10) 0.054(9) 0.029(7) -0.006(6) -0.005(6) -0.020(8)
N4 0.137(14) 0.126(13) 0.015(7) -0.014(7) 0.003(7) 0.037(12)
C30 0.029(6) 0.029(6) 0.037(7) 0.000(6) 0.001(5) 0.001(6)
C11 0.107(14) 0.168(19) 0.022(8) 0.027(9) 0.012(8) 0.103(14)
C14 0.086(11) 0.092(12) 0.024(7) 0.009(7) 0.007(7) 0.061(10)
C23 0.067(9) 0.053(9) 0.032(7) -0.004(6) -0.002(6) -0.023(8)
C27 0.050(8) 0.048(8) 0.034(7) 0.006(6) 0.005(6) -0.019(7)
C6 0.132(17) 0.132(18) 0.019(8) -0.008(9) -0.013(10) 0.049(15)
C29 0.145(19) 0.109(16) 0.039(9) 0.003(9) -0.018(10) -0.019(15)
C7 0.22(4) 0.83(12) 0.060(16) -0.03(3) -0.012(19) 0.32(6)

loop_
_atom_type_symbol
_atom_type_description
_atom_type_scat_dispersion_real
_atom_type_scat_dispersion_imag
_atom_type_scat_source
C C 0.0033 0.0016 'International Tables Vol C Tables 4.2.6.8 and 6.1.1.4'
H H 0.0000 0.0000 'International Tables Vol C Tables 4.2.6.8 and 6.1.1.4'
N N 0.0061 0.0033 'International Tables Vol C Tables 4.2.6.8 and 6.1.1.4'
O O 0.0106 0.0060 'International Tables Vol C Tables 4.2.6.8 and 6.1.1.4'
Zn Zn 0.2839 1.4301 'International Tables Vol C Tables 4.2.6.8 and 6.1.1.4'

loop_
_geom_angle_atom_site_label_1
_geom_angle_atom_site_label_2
_geom_angle_atom_site_label_3
_geom_angle
_geom_angle_site_symmetry_1
_geom_angle_site_symmetry_3
N2 C5 C4 126(2) . .
N2 C5 H5 116.9 . .
C4 C5 H5 116.9 . .
N2 C1 C2 123.4(19) . .
N2 C1 H1 118.3 . .
C2 C1 H1 118.3 . .
C3 C4 C5 119(2) . .
C3 C4 H4 120.3 . .
C5 C4 H4 120.3 . .
C3 C2 C1 122(2) . .
C3 C2 H2 119.0 . .
C1 C2 H2 119.0 . .
N2 Zn1 O7 102.9(4) . .
N2 Zn1 O6 101.6(4) . .
O7 Zn1 O6 155.5(4) . .
N2 Zn1 O2 99.8(4) . .
O7 Zn1 O2 88.9(4) . .
O6 Zn1 O2 88.0(4) . .
N2 Zn1 O3 97.9(4) . .
O7 Zn1 O3 87.8(4) . .
O6 Zn1 O3 87.8(4) . .
O2 Zn1 O3 162.3(4) . .
N2 Zn1 Zn2 179.3(3) . .
O7 Zn1 Zn2 77.7(2) . .
O6 Zn1 Zn2 77.8(3) . .
O2 Zn1 Zn2 79.8(2) . .
O3 Zn1 Zn2 82.5(3) . .
O5 Zn2 N1 98.9(3) . .
O5 Zn2 O8 162.4(3) . .
N1 Zn2 O8 98.7(3) . .
O5 Zn2 O4 88.8(4) . .
N1 Zn2 O4 101.3(4) . .
O8 Zn2 O4 87.5(4) . .
O5 Zn2 O1 86.1(4) . .
N1 Zn2 O1 104.8(4) . .
O8 Zn2 O1 89.7(4) . .
O4 Zn2 O1 153.9(3) . .
O5 Zn2 Zn1 81.4(2) . .
N1 Zn2 Zn1 177.3(3) . .
O8 Zn2 Zn1 81.0(2) . .
O4 Zn2 Zn1 76.1(2) . .
O1 Zn2 Zn1 77.9(2) . .
C16 O5 Zn2 125.1(8) . .
C27 N1 C23 117.7(10) . .
C27 N1 Zn2 121.9(7) . .
C23 N1 Zn2 120.3(8) . .
C1 N2 C5 112.4(15) . .
C1 N2 Zn1 124.0(11) . .
C5 N2 Zn1 121.9(11) . .
C12 O4 Zn2 132.4(8) . .
C30 O8 Zn2 126.1(7) . .
C12 O3 Zn1 124.3(8) . .
C8 O2 Zn1 127.6(8) . .
C30 O7 Zn1 130.2(7) . .
C11 C9 C10 117.3(12) . .
C11 C9 C8 121.6(11) . .
C10 C9 C8 121.1(10) . .
C16 O6 Zn1 128.5(8) . .
C8 O1 Zn2 128.9(8) . .
C21 C20 C19 119.3(10) . .
C21 C20 C30 120.3(10) . 3
C19 C20 C30 120.4(10) . 3
C14 C13 C15 114.5(12) . .
C14 C13 C12 122.6(11) . .
C15 C13 C12 122.9(11) . .
O6 C16 O5 127.1(12) . .
O6 C16 C17 117.1(11) . .
O5 C16 C17 115.8(10) . .
C22 C17 C18 118.8(10) . .
C22 C17 C16 120.8(10) . .
C18 C17 C16 120.3(10) . .
O4 C12 O3 124.5(11) . .
O4 C12 C13 118.6(10) . .
O3 C12 C13 116.8(10) . .
C24 C25 C26 117.5(11) . .
C24 C25 C28 121.2(12) . .
C26 C25 C28 121.3(12) . .
C2 C3 C4 109.2(18) . .
C2 C3 C6 125.9(17) . .
C4 C3 C6 121.3(16) . .
C20 C21 C22 120.5(10) . .
C20 C21 H21 119.8 . .
C22 C21 H21 119.8 . .
C21 C22 C17 119.9(11) . .
C21 C22 H22 120.0 . .
C17 C22 H22 120.0 . .
C19 C18 C17 120.6(10) . .
C19 C18 H18 119.7 . .
C17 C18 H18 119.7 . .
O2 C8 O1 125.1(11) . .
O2 C8 C9 117.3(10) . .
O1 C8 C9 117.6(10) . .
C18 C19 C20 120.8(11) . .
C18 C19 H19 119.6 . .
C20 C19 H19 119.6 . .
C25 C24 C23 119.5(12) . .
C25 C24 H24 120.2 . .
C23 C24 H24 120.2 . .
C14 C10 C9 120.8(12) 3_545 .
C14 C10 H10 119.6 3_545 .
C9 C10 H10 119.6 . .
C28 N3 N4 116.0(14) . 6_565
C11 C15 C13 123.2(13) 3_455 .
C11 C15 H15 118.4 3_455 .
C13 C15 H15 118.4 . .
N3 C28 C29 124.5(13) . .
N3 C28 C25 114.7(13) . .
C29 C28 C25 120.9(13) . .
C27 C26 C25 119.3(12) . .
C27 C26 H26 120.3 . .
C25 C26 H26 120.3 . .
C6 N4 N3 115.2(16) . 6_566
O8 C30 O7 124.9(11) . .
O8 C30 C20 117.3(10) . 3_445
O7 C30 C20 117.8(10) . 3_445
C9 C11 C15 121.7(13) . 3_545
C9 C11 H11 119.1 . .
C15 C11 H11 119.1 3_545 .
C10 C14 C13 122.5(12) 3_455 .
C10 C14 H14 118.7 3_455 .
C13 C14 H14 118.7 . .
N1 C23 C24 122.5(12) . .
N1 C23 H23 118.7 . .
C24 C23 H23 118.7 . .
N1 C27 C26 123.4(11) . .
N1 C27 H27 118.3 . .
C26 C27 H27 118.3 . .
N4 C6 C7 125.3(17) . .
N4 C6 C3 116.5(17) . .
C7 C6 C3 118.2(19) . .
C28 C29 H29A 109.5 . .
C28 C29 H29B 109.5 . .
H29A C29 H29B 109.5 . .
C28 C29 H29C 109.5 . .
H29A C29 H29C 109.5 . .
H29B C29 H29C 109.5 . .
C6 C7 H7A 109.5 . .
C6 C7 H7B 109.5 . .
H7A C7 H7B 109.5 . .
C6 C7 H7C 109.5 . .
H7A C7 H7C 109.5 . .
H7B C7 H7C 109.5 . .

loop_
_geom_bond_atom_site_label_1
_geom_bond_atom_site_label_2
_geom_bond_distance
_geom_bond_site_symmetry_2
C5 N2 1.28(3) .
C5 C4 1.36(3) .
C5 H5 0.9300 .
C1 N2 1.26(2) .
C1 C2 1.40(3) .
C1 H1 0.9300 .
C4 C3 1.36(3) .
C4 H4 0.9300 .
C2 C3 1.32(3) .
C2 H2 0.9300 .
Zn1 N2 2.023(9) .
Zn1 O7 2.035(8) .
Zn1 O6 2.036(8) .
Zn1 O2 2.042(8) .
Zn1 O3 2.045(8) .
Zn1 Zn2 2.9737(14) .
Zn2 O5 2.005(8) .
Zn2 N1 2.027(8) .
Zn2 O8 2.030(8) .
Zn2 O4 2.059(8) .
Zn2 O1 2.069(8) .
O5 C16 1.258(14) .
N1 C27 1.329(15) .
N1 C23 1.344(15) .
O4 C12 1.248(14) .
O8 C30 1.249(13) .
O3 C12 1.251(14) .
O2 C8 1.225(13) .
O7 C30 1.258(13) .
C9 C11 1.339(17) .
C9 C10 1.382(18) .
C9 C8 1.478(15) .
O6 C16 1.250(14) .
O1 C8 1.231(13) .
C20 C21 1.358(16) .
C20 C19 1.376(15) .
C20 C30 1.505(15) 3
C13 C14 1.370(17) .
C13 C15 1.385(19) .
C13 C12 1.478(16) .
C16 C17 1.540(16) .
C17 C22 1.377(15) .
C17 C18 1.380(15) .
C25 C24 1.370(18) .
C25 C26 1.411(18) .
C25 C28 1.501(17) .
C3 C6 1.50(2) .
C21 C22 1.376(16) .
C21 H21 0.9300 .
C22 H22 0.9300 .
C18 C19 1.345(16) .
C18 H18 0.9300 .
C19 H19 0.9300 .
C24 C23 1.402(17) .
C24 H24 0.9300 .
C10 C14 1.358(19) 3_545
C10 H10 0.9300 .
N3 C28 1.220(18) .
N3 N4 1.392(17) 6_565
C15 C11 1.34(2) 3_455
C15 H15 0.9300 .
C28 C29 1.44(2) .
C26 C27 1.375(16) .
C26 H26 0.9300 .
N4 C6 1.23(2) .
N4 N3 1.392(17) 6_566
C30 C20 1.505(15) 3_445
C11 C15 1.34(2) 3_545
C11 H11 0.9300 .
C14 C10 1.358(19) 3_455
C14 H14 0.9300 .
C23 H23 0.9300 .
C27 H27 0.9300 .
C6 C7 1.41(3) .
C29 H29A 0.9600 .
C29 H29B 0.9600 .
C29 H29C 0.9600 .
C7 H7A 0.9600 .
C7 H7B 0.9600 .
C7 H7C 0.9600 .

loop_
_geom_torsion_atom_site_label_1
_geom_torsion_atom_site_label_2
_geom_torsion_atom_site_label_3
_geom_torsion_atom_site_label_4
_geom_torsion
_geom_torsion_site_symmetry_1
_geom_torsion_site_symmetry_4
N2 C5 C4 C3 11(6) . .
N2 C1 C2 C3 -6(5) . .
O7 Zn1 Zn2 O5 178.7(4) . .
O6 Zn1 Zn2 O5 -0.1(4) . .
O2 Zn1 Zn2 O5 -90.3(4) . .
O3 Zn1 Zn2 O5 89.3(4) . .
O7 Zn1 Zn2 O8 -1.9(4) . .
O6 Zn1 Zn2 O8 179.4(4) . .
O2 Zn1 Zn2 O8 89.2(4) . .
O3 Zn1 Zn2 O8 -91.2(4) . .
O7 Zn1 Zn2 O4 87.8(4) . .
O6 Zn1 Zn2 O4 -91.0(4) . .
O2 Zn1 Zn2 O4 178.9(4) . .
O3 Zn1 Zn2 O4 -1.6(4) . .
O7 Zn1 Zn2 O1 -93.5(4) . .
O6 Zn1 Zn2 O1 87.8(4) . .
O2 Zn1 Zn2 O1 -2.4(4) . .
O3 Zn1 Zn2 O1 177.1(4) . .
N1 Zn2 O5 C16 178.2(9) . .
O8 Zn2 O5 C16 -0.9(19) . .
O4 Zn2 O5 C16 76.9(10) . .
O1 Zn2 O5 C16 -77.4(10) . .
Zn1 Zn2 O5 C16 0.8(9) . .
O5 Zn2 N1 C27 172.6(9) . .
O8 Zn2 N1 C27 -7.7(10) . .
O4 Zn2 N1 C27 -96.9(10) . .
O1 Zn2 N1 C27 84.2(10) . .
O5 Zn2 N1 C23 -5.3(10) . .
O8 Zn2 N1 C23 174.4(10) . .
O4 Zn2 N1 C23 85.2(10) . .
O1 Zn2 N1 C23 -93.6(10) . .
C2 C1 N2 C5 -13(4) . .
C2 C1 N2 Zn1 -179(2) . .
C4 C5 N2 C1 10(5) . .
C4 C5 N2 Zn1 176(3) . .
O7 Zn1 N2 C1 84.6(19) . .
O6 Zn1 N2 C1 -96.5(19) . .
O2 Zn1 N2 C1 -6.5(19) . .
O3 Zn1 N2 C1 174.1(19) . .
O7 Zn1 N2 C5 -80(2) . .
O6 Zn1 N2 C5 99(2) . .
O2 Zn1 N2 C5 -171(2) . .
O3 Zn1 N2 C5 10(2) . .
O5 Zn2 O4 C12 -82.2(11) . .
N1 Zn2 O4 C12 178.9(11) . .
O8 Zn2 O4 C12 80.6(11) . .
O1 Zn2 O4 C12 -3.6(17) . .
Zn1 Zn2 O4 C12 -0.8(11) . .
O5 Zn2 O8 C30 5.4(19) . .
N1 Zn2 O8 C30 -173.6(10) . .
O4 Zn2 O8 C30 -72.6(10) . .
O1 Zn2 O8 C30 81.4(10) . .
Zn1 Zn2 O8 C30 3.7(9) . .
N2 Zn1 O3 C12 -175.9(10) . .
O7 Zn1 O3 C12 -73.2(10) . .
O6 Zn1 O3 C12 82.6(10) . .
O2 Zn1 O3 C12 6(2) . .
Zn2 Zn1 O3 C12 4.6(10) . .
N2 Zn1 O2 C8 -171.6(10) . .
O7 Zn1 O2 C8 85.5(11) . .
O6 Zn1 O2 C8 -70.2(11) . .
O3 Zn1 O2 C8 6(2) . .
Zn2 Zn1 O2 C8 7.8(10) . .
N2 Zn1 O7 C30 -178.5(10) . .
O6 Zn1 O7 C30 4.0(16) . .
O2 Zn1 O7 C30 -78.7(10) . .
O3 Zn1 O7 C30 83.9(10) . .
Zn2 Zn1 O7 C30 1.1(10) . .
N2 Zn1 O6 C16 179.0(10) . .
O7 Zn1 O6 C16 -3.5(17) . .
O2 Zn1 O6 C16 79.4(11) . .
O3 Zn1 O6 C16 -83.4(11) . .
Zn2 Zn1 O6 C16 -0.6(10) . .
O5 Zn2 O1 C8 80.7(11) . .
N1 Zn2 O1 C8 178.9(11) . .
O8 Zn2 O1 C8 -82.3(11) . .
O4 Zn2 O1 C8 1.4(16) . .
Zn1 Zn2 O1 C8 -1.4(10) . .
Zn1 O6 C16 O5 1.6(19) . .
Zn1 O6 C16 C17 -177.4(8) . .
Zn2 O5 C16 O6 -1.7(18) . .
Zn2 O5 C16 C17 177.3(7) . .
O6 C16 C17 C22 173.7(12) . .
O5 C16 C17 C22 -5.4(16) . .
O6 C16 C17 C18 -3.9(16) . .
O5 C16 C17 C18 177.0(11) . .
Zn2 O4 C12 O3 5(2) . .
Zn2 O4 C12 C13 -175.9(8) . .
Zn1 O3 C12 O4 -6.9(18) . .
Zn1 O3 C12 C13 173.7(8) . .
C14 C13 C12 O4 167.4(14) . .
C15 C13 C12 O4 -10(2) . .
C14 C13 C12 O3 -13(2) . .
C15 C13 C12 O3 169.5(17) . .
C1 C2 C3 C4 26(4) . .
C1 C2 C3 C6 -176(3) . .
C5 C4 C3 C2 -28(4) . .
C5 C4 C3 C6 172(3) . .
C19 C20 C21 C22 0.4(19) . .
C30 C20 C21 C22 179.3(11) 3 .
C20 C21 C22 C17 1.2(19) . .
C18 C17 C22 C21 -2.5(18) . .
C16 C17 C22 C21 179.9(11) . .
C22 C17 C18 C19 2.2(19) . .
C16 C17 C18 C19 179.8(11) . .
Zn1 O2 C8 O1 -11.8(19) . .
Zn1 O2 C8 C9 169.5(8) . .
Zn2 O1 C8 O2 7.8(19) . .
Zn2 O1 C8 C9 -173.4(8) . .
C11 C9 C8 O2 -171.9(16) . .
C10 C9 C8 O2 7.8(19) . .
C11 C9 C8 O1 9(2) . .
C10 C9 C8 O1 -171.1(13) . .
C17 C18 C19 C20 -1(2) . .
C21 C20 C19 C18 -0.7(19) . .
C30 C20 C19 C18 -179.6(12) 3 .
C26 C25 C24 C23 1(2) . .
C28 C25 C24 C23 -177.4(14) . .
C11 C9 C10 C14 0(3) . 3_545
C8 C9 C10 C14 -179.3(14) . 3_545
C14 C13 C15 C11 -1(3) . 3_455
C12 C13 C15 C11 176(2) . 3_455
N4 N3 C28 C29 3(3) 6_565 .
N4 N3 C28 C25 -175.9(14) 6_565 .
C24 C25 C28 N3 -7(2) . .
C26 C25 C28 N3 174.9(15) . .
C24 C25 C28 C29 173.8(16) . .
C26 C25 C28 C29 -4(2) . .
C24 C25 C26 C27 -1(2) . .
C28 C25 C26 C27 176.9(13) . .
Zn2 O8 C30 O7 -4.2(17) . .
Zn2 O8 C30 C20 175.7(7) . 3_445
Zn1 O7 C30 O8 1.2(18) . .
Zn1 O7 C30 C20 -178.7(7) . 3_445
C10 C9 C11 C15 1(3) . 3_545
C8 C9 C11 C15 -179(2) . 3_545
C15 C13 C14 C10 2(3) . 3_455
C12 C13 C14 C10 -175.1(15) . 3_455
C27 N1 C23 C24 0(2) . .
Zn2 N1 C23 C24 178.1(11) . .
C25 C24 C23 N1 0(2) . .
C23 N1 C27 C26 -1(2) . .
Zn2 N1 C27 C26 -178.6(11) . .
C25 C26 C27 N1 1(2) . .
N3 N4 C6 C7 0(5) 6_566 .
N3 N4 C6 C3 178.0(16) 6_566 .
C2 C3 C6 N4 -144(3) . .
C4 C3 C6 N4 13(3) . .
C2 C3 C6 C7 34(5) . .
C4 C3 C6 C7 -169(4) . .
